data_7231231
loop_
_publ_author_name
'Chiu, Chien-Cheng'
'Chiu, Hui-Tzu'
'Lee, Dong-Sheng'
'Lu, Ta-Jung'

_publ_section_title
;
 An efficient class of bis-NHC salts: applications in Pd-catalyzed
 reactions under mild reaction conditions
;
_journal_issue 46
_journal_name_full 'RSC Advances'
_journal_page_first 26407
_journal_paper_doi 10.1039/C8RA04094J
_journal_volume 8
_journal_year 2018
_chemical_formula_moiety 'C66 H64 Cl3 N8 O4 Pd2, F6 P, 2(C H2 Cl2)'
_chemical_formula_sum 'C68 H68 Cl7 F6 N8 O4 P Pd2'
_chemical_formula_weight 1667.22
_space_group_crystal_system triclinic
_space_group_IT_number 2
_space_group_name_Hall '-P 1'
_space_group_name_H-M_alt 'P -1'
_symmetry_space_group_name_Hall '-P 1'
_symmetry_space_group_name_H-M 'P -1'
_atom_sites_solution_hydrogens geom
_audit_creation_method SHELXL-2014/7
_audit_update_record
;
2017-05-19 deposited with the CCDC.
2018-06-26 downloaded from the CCDC.
;
_cell_angle_alpha 87.943(3)
_cell_angle_beta 84.738(3)
_cell_angle_gamma 76.841(3)
_cell_formula_units_Z 2
_cell_length_a 12.6608(10)
_cell_length_b 17.1920(14)
_cell_length_c 18.8963(15)
_cell_measurement_reflns_used 9042
_cell_measurement_temperature 150(2)
_cell_measurement_theta_max 26.409
_cell_measurement_theta_min 2.951
_cell_volume 3987.7(6)
_computing_cell_refinement 'SAINT V7.34A (Bruker AXS, 2006)'
_computing_data_collection 'APEX2 (Bruker AXS, 2010)'
_computing_data_reduction 'SAINT V7.34A (Bruker AXS, 2006)'
_computing_structure_refinement 'SHELXL-2014/7 (Sheldrick, 2014)'
_computing_structure_solution 'SHELXL-2014/7 (Sheldrick, 2014)'
_diffrn_ambient_temperature 150(2)
_diffrn_measured_fraction_theta_full 0.997
_diffrn_measured_fraction_theta_max 0.992
_diffrn_measurement_device_type 'Bruker APEX-II CCD'
_diffrn_measurement_method '\f and \w scans'
_diffrn_radiation_probe x-ray
_diffrn_radiation_type MoK\a
_diffrn_radiation_wavelength 0.71073
_diffrn_reflns_av_R_equivalents 0.0687
_diffrn_reflns_av_unetI/netI 0.0501
_diffrn_reflns_Laue_measured_fraction_full 0.997
_diffrn_reflns_Laue_measured_fraction_max 0.992
_diffrn_reflns_limit_h_max 15
_diffrn_reflns_limit_h_min -15
_diffrn_reflns_limit_k_max 21
_diffrn_reflns_limit_k_min -21
_diffrn_reflns_limit_l_max 23
_diffrn_reflns_limit_l_min -23
_diffrn_reflns_number 84054
_diffrn_reflns_point_group_measured_fraction_full 0.997
_diffrn_reflns_point_group_measured_fraction_max 0.992
_diffrn_reflns_theta_full 25.242
_diffrn_reflns_theta_max 26.500
_diffrn_reflns_theta_min 2.838
_exptl_absorpt_coefficient_mu 0.767
_exptl_absorpt_correction_T_max 0.9281
_exptl_absorpt_correction_T_min 0.7631
_exptl_absorpt_correction_type multi-scan
_exptl_absorpt_process_details 'SADABS V2012/1 (Bruker AXS Inc.)'
_exptl_crystal_colour colorless
_exptl_crystal_density_diffrn 1.389
_exptl_crystal_description parallelepiped
_exptl_crystal_F_000 1688
_exptl_crystal_size_max 0.250
_exptl_crystal_size_mid 0.240
_exptl_crystal_size_min 0.030
_refine_diff_density_max 2.413
_refine_diff_density_min -2.193
_refine_diff_density_rms 0.181
_refine_ls_extinction_coef 0.0066(6)
_refine_ls_extinction_expression Fc^*^=kFc[1+0.001xFc^2^\l^3^/sin(2\q)]^-1/4^
_refine_ls_extinction_method 'SHELXL-2014/7 (Sheldrick 2014'
_refine_ls_goodness_of_fit_ref 1.067
_refine_ls_hydrogen_treatment constr
_refine_ls_matrix_type full
_refine_ls_number_parameters 870
_refine_ls_number_reflns 16416
_refine_ls_number_restraints 2
_refine_ls_restrained_S_all 1.067
_refine_ls_R_factor_all 0.1375
_refine_ls_R_factor_gt 0.1096
_refine_ls_shift/su_max 0.020
_refine_ls_shift/su_mean 0.000
_refine_ls_structure_factor_coef Fsqd
_refine_ls_weighting_details 'w=1/[\s^2^(Fo^2^)+(0.1009P)^2^+76.2741P] where P=(Fo^2^+2Fc^2^)/3'
_refine_ls_weighting_scheme calc
_refine_ls_wR_factor_gt 0.2830
_refine_ls_wR_factor_ref 0.3036
_reflns_Friedel_coverage 0.000
_reflns_number_gt 12337
_reflns_number_total 16416
_reflns_threshold_expression 'I > 2\s(I)'
_cod_data_source_file c8ra04094j2.cif
_cod_data_source_block l1pd
_cod_database_code 7231231
_shelx_shelxl_version_number 2014/7
_shelx_space_group_comment
;
The symmetry employed for this shelxl refinement is uniquely defined
by the following loop, which should always be used as a source of
symmetry information in preference to the above space-group names.
They are only intended as comments.
;
_shelx_estimated_absorpt_t_min 0.831
_shelx_estimated_absorpt_t_max 0.977

loop_
_space_group_symop_operation_xyz
'x, y, z'
'-x, -y, -z'

loop_
_atom_site_label
_atom_site_type_symbol
_atom_site_fract_x
_atom_site_fract_y
_atom_site_fract_z
_atom_site_U_iso_or_equiv
_atom_site_adp_type
_atom_site_occupancy
_atom_site_site_symmetry_order
_atom_site_calc_flag
_atom_site_refinement_flags_posn
_atom_site_refinement_flags_adp
_atom_site_refinement_flags_occupancy
_atom_site_disorder_assembly
_atom_site_disorder_group
Pd1 Pd 0.79125(6) 0.82985(4) 0.86362(4) 0.0304(2) Uani 1 1 d . . . . .
Pd2 Pd 0.82737(6) 0.83276(6) 0.62768(4) 0.0457(3) Uani 1 1 d . . . . .
Cl1 Cl 0.7887(2) 0.87044(16) 0.74551(13) 0.0454(6) Uani 1 1 d . . . . .
Cl2 Cl 0.7767(3) 0.80722(19) 0.98370(13) 0.0597(9) Uani 1 1 d . . . . .
Cl3 Cl 0.8639(3) 0.8115(2) 0.50883(13) 0.0740(12) Uani 1 1 d . . . . .
O1 O 1.2143(6) 0.5570(4) 0.9069(4) 0.0427(17) Uani 1 1 d . . . . .
O2 O 0.6156(9) 0.5270(6) 0.5864(6) 0.076(3) Uani 1 1 d D . . . .
O3 O 0.3462(8) 1.0846(5) 0.7925(5) 0.062(3) Uani 1 1 d . . . . .
O4 O 1.0491(9) 1.1386(6) 0.6637(5) 0.084(4) Uani 1 1 d . . . . .
N1 N 0.9987(7) 0.8757(4) 0.8968(4) 0.0312(17) Uani 1 1 d . . . . .
N2 N 0.8761(7) 0.9830(4) 0.8733(4) 0.0340(18) Uani 1 1 d . . . . .
N3 N 0.6292(7) 0.9702(6) 0.6156(4) 0.043(2) Uani 1 1 d . . . . .
N4 N 0.5948(7) 0.8540(6) 0.5930(4) 0.045(2) Uani 1 1 d . . . . .
N5 N 0.5822(7) 0.7763(5) 0.8419(4) 0.040(2) Uani 1 1 d . . . . .
N6 N 0.7161(7) 0.6753(4) 0.8643(4) 0.0309(17) Uani 1 1 d . . . . .
N7 N 1.0264(8) 0.6974(8) 0.6338(5) 0.063(4) Uani 1 1 d . . . . .
N8 N 1.0665(7) 0.8115(8) 0.6547(5) 0.057(3) Uani 1 1 d . . . . .
C1 C 0.8943(8) 0.8999(6) 0.8762(5) 0.035(2) Uani 1 1 d . . . . .
C2 C 1.0420(8) 0.9413(6) 0.9051(5) 0.034(2) Uani 1 1 d . . . . .
C3 C 1.1454(9) 0.9469(7) 0.9236(5) 0.042(2) Uani 1 1 d . . . . .
H3A H 1.2008 0.9009 0.9323 0.051 Uiso 1 1 calc R U . . .
C4 C 1.1608(10) 1.0230(7) 0.9282(5) 0.043(2) Uani 1 1 d . . . . .
H4A H 1.2288 1.0296 0.9415 0.052 Uiso 1 1 calc R U . . .
C5 C 1.0818(10) 1.0905(6) 0.9143(5) 0.041(2) Uani 1 1 d . . . . .
H5A H 1.0961 1.1417 0.9199 0.049 Uiso 1 1 calc R U . . .
C6 C 0.9830(9) 1.0850(6) 0.8926(5) 0.041(2) Uani 1 1 d . . . . .
H6A H 0.9304 1.1308 0.8795 0.049 Uiso 1 1 calc R U . . .
C7 C 0.9655(9) 1.0105(6) 0.8910(5) 0.036(2) Uani 1 1 d . . . . .
C8 C 0.7791(9) 1.0342(6) 0.8480(5) 0.041(2) Uani 1 1 d . . . . .
H8A H 0.7506 1.0783 0.8818 0.049 Uiso 1 1 calc R U . . .
H8B H 0.7225 1.0030 0.8464 0.049 Uiso 1 1 calc R U . . .
C9 C 0.8017(9) 1.0696(6) 0.7732(6) 0.044(3) Uani 1 1 d . . . . .
H9A H 0.8389 1.0259 0.7408 0.053 Uiso 1 1 calc R U . . .
H9B H 0.8508 1.1065 0.7760 0.053 Uiso 1 1 calc R U . . .
C10 C 0.6962(10) 1.1146(7) 0.7432(6) 0.052(3) Uani 1 1 d . . . . .
H10A H 0.7142 1.1524 0.7058 0.063 Uiso 1 1 calc R U . . .
H10B H 0.6494 1.1464 0.7817 0.063 Uiso 1 1 calc R U . . .
C11 C 0.6317(9) 1.0611(8) 0.7118(6) 0.053(3) Uani 1 1 d . . . . .
H11A H 0.6284 1.0154 0.7447 0.064 Uiso 1 1 calc R U . . .
H11B H 0.5562 1.0919 0.7075 0.064 Uiso 1 1 calc R U . . .
C12 C 0.6815(9) 1.0295(7) 0.6391(5) 0.047(3) Uani 1 1 d . . . . .
H12A H 0.6743 1.0743 0.6042 0.057 Uiso 1 1 calc R U . . .
H12B H 0.7601 1.0058 0.6415 0.057 Uiso 1 1 calc R U . . .
C13 C 0.5196(8) 0.9851(8) 0.5990(5) 0.047(3) Uani 1 1 d . . . . .
C14 C 0.4402(9) 1.0556(8) 0.5950(5) 0.053(3) Uani 1 1 d . . . . .
H14A H 0.4538 1.1062 0.6041 0.064 Uiso 1 1 calc R U . . .
C15 C 0.3371(8) 1.0466(9) 0.5764(6) 0.054(4) Uani 1 1 d . . . . .
H15A H 0.2799 1.0929 0.5737 0.065 Uiso 1 1 calc R U . . .
C16 C 0.3173(9) 0.9742(9) 0.5623(6) 0.057(4) Uani 1 1 d . . . . .
H16A H 0.2471 0.9719 0.5498 0.068 Uiso 1 1 calc R U . . .
C17 C 0.3966(9) 0.9035(8) 0.5657(5) 0.052(3) Uani 1 1 d . . . . .
H17A H 0.3828 0.8529 0.5567 0.063 Uiso 1 1 calc R U . . .
C18 C 0.4984(9) 0.9126(8) 0.5834(5) 0.050(3) Uani 1 1 d . . . . .
C19 C 0.6717(8) 0.8907(7) 0.6119(5) 0.046(3) Uani 1 1 d . . . . .
C20 C 1.0520(8) 0.7927(5) 0.9000(5) 0.0307(19) Uani 1 1 d . . . . .
C21 C 1.0629(9) 0.7458(6) 0.8418(5) 0.038(2) Uani 1 1 d . . . . .
H21A H 1.0336 0.7676 0.7989 0.046 Uiso 1 1 calc R U . . .
C22 C 1.1168(8) 0.6662(6) 0.8454(5) 0.034(2) Uani 1 1 d . . . . .
H22A H 1.1232 0.6329 0.8054 0.041 Uiso 1 1 calc R U . . .
C23 C 1.1612(8) 0.6352(5) 0.9073(5) 0.035(2) Uani 1 1 d . . . . .
C24 C 1.1533(9) 0.6842(6) 0.9664(5) 0.040(2) Uani 1 1 d . . . . .
H24A H 1.1843 0.6633 1.0090 0.049 Uiso 1 1 calc R U . . .
C25 C 1.1001(8) 0.7625(6) 0.9615(5) 0.034(2) Uani 1 1 d . . . . .
H25A H 1.0959 0.7968 1.0005 0.041 Uiso 1 1 calc R U . . .
C26 C 1.2649(9) 0.5246(6) 0.9684(7) 0.049(3) Uani 1 1 d . . . . .
H26A H 1.2999 0.4682 0.9609 0.073 Uiso 1 1 calc R U . . .
H26B H 1.3199 0.5540 0.9779 0.073 Uiso 1 1 calc R U . . .
H26C H 1.2100 0.5293 1.0090 0.073 Uiso 1 1 calc R U . . .
C27 C 0.6048(8) 0.7715(8) 0.5901(6) 0.050(3) Uani 1 1 d . . . . .
C28 C 0.5776(11) 0.7374(8) 0.5299(6) 0.058(4) Uani 1 1 d . . . . .
H28A H 0.5545 0.7701 0.4902 0.069 Uiso 1 1 calc R U . . .
C29 C 0.5845(14) 0.6557(9) 0.5286(9) 0.079(5) Uani 1 1 d . . . . .
H29A H 0.5693 0.6329 0.4867 0.095 Uiso 1 1 calc R U . . .
C30 C 0.6128(12) 0.6070(9) 0.5862(8) 0.073(5) Uani 1 1 d . . . . .
C31 C 0.6426(10) 0.6394(10) 0.6448(9) 0.079(6) Uani 1 1 d . . . . .
H31A H 0.6674 0.6055 0.6835 0.095 Uiso 1 1 calc R U . . .
C32 C 0.6370(9) 0.7220(9) 0.6482(6) 0.060(4) Uani 1 1 d . . . . .
H32A H 0.6550 0.7440 0.6897 0.072 Uiso 1 1 calc R U . . .
C33 C 0.6592(17) 0.4872(13) 0.6465(16) 0.077(7) Uani 0.56(2) 1 d . . P A 1
H33A H 0.6594 0.4303 0.6441 0.115 Uiso 0.56(2) 1 calc R U P A 1
H33B H 0.7339 0.4935 0.6482 0.115 Uiso 0.56(2) 1 calc R U P A 1
H33C H 0.6149 0.5099 0.6892 0.115 Uiso 0.56(2) 1 calc R U P A 1
C33' C 0.5757(18) 0.4929(16) 0.5346(11) 0.077(7) Uani 0.44(2) 1 d D . P A 2
H33D H 0.5854 0.4354 0.5445 0.115 Uiso 0.44(2) 1 calc R U P A 2
H33E H 0.4980 0.5172 0.5329 0.115 Uiso 0.44(2) 1 calc R U P A 2
H33F H 0.6148 0.5012 0.4887 0.115 Uiso 0.44(2) 1 calc R U P A 2
C34 C 0.6886(9) 0.7560(5) 0.8556(5) 0.035(2) Uani 1 1 d . . . . .
C35 C 0.5415(9) 0.7053(6) 0.8420(5) 0.037(2) Uani 1 1 d . . . . .
C36 C 0.4388(9) 0.6943(7) 0.8309(6) 0.045(3) Uani 1 1 d . . . . .
H36A H 0.3796 0.7377 0.8225 0.054 Uiso 1 1 calc R U . . .
C37 C 0.4288(10) 0.6145(7) 0.8329(6) 0.051(3) Uani 1 1 d . . . . .
H37A H 0.3609 0.6033 0.8246 0.061 Uiso 1 1 calc R U . . .
C38 C 0.5154(11) 0.5516(7) 0.8468(5) 0.047(3) Uani 1 1 d . . . . .
H38A H 0.5053 0.4986 0.8466 0.056 Uiso 1 1 calc R U . . .
C39 C 0.6153(10) 0.5636(6) 0.8606(6) 0.049(3) Uani 1 1 d . . . . .
H39A H 0.6727 0.5208 0.8733 0.059 Uiso 1 1 calc R U . . .
C40 C 0.6274(9) 0.6431(6) 0.8548(5) 0.036(2) Uani 1 1 d . . . . .
C41 C 0.8253(9) 0.6282(6) 0.8771(5) 0.040(2) Uani 1 1 d . . . . .
H41A H 0.8193 0.5917 0.9182 0.048 Uiso 1 1 calc R U . . .
H41B H 0.8708 0.6648 0.8893 0.048 Uiso 1 1 calc R U . . .
C42 C 0.8803(10) 0.5802(6) 0.8140(6) 0.047(3) Uani 1 1 d . . . . .
H42A H 0.8377 0.5408 0.8041 0.056 Uiso 1 1 calc R U . . .
H42B H 0.9534 0.5504 0.8254 0.056 Uiso 1 1 calc R U . . .
C43 C 0.8920(9) 0.6315(6) 0.7477(5) 0.045(3) Uani 1 1 d . . . . .
H43A H 0.9310 0.6729 0.7585 0.053 Uiso 1 1 calc R U . . .
H43B H 0.8186 0.6591 0.7348 0.053 Uiso 1 1 calc R U . . .
C44 C 0.9537(11) 0.5834(9) 0.6839(6) 0.067(4) Uani 1 1 d . . . . .
H44A H 0.9130 0.5439 0.6710 0.081 Uiso 1 1 calc R U . . .
H44B H 1.0261 0.5539 0.6969 0.081 Uiso 1 1 calc R U . . .
C45 C 0.9677(11) 0.6383(10) 0.6202(6) 0.067(4) Uani 1 1 d . . . . .
H45A H 1.0066 0.6055 0.5798 0.080 Uiso 1 1 calc R U . . .
H45B H 0.8949 0.6655 0.6060 0.080 Uiso 1 1 calc R U . . .
C46 C 1.1394(9) 0.6837(11) 0.6449(6) 0.067(5) Uani 1 1 d . . . . .
C47 C 1.2190(11) 0.6107(10) 0.6408(6) 0.076(5) Uani 1 1 d . . . . .
H47A H 1.2029 0.5608 0.6319 0.091 Uiso 1 1 calc R U . . .
C48 C 1.3241(12) 0.6196(13) 0.6512(7) 0.088(7) Uani 1 1 d . . . . .
H48A H 1.3816 0.5731 0.6504 0.106 Uiso 1 1 calc R U . . .
C49 C 1.3484(10) 0.6917(12) 0.6626(7) 0.074(5) Uani 1 1 d . . . . .
H49A H 1.4217 0.6936 0.6677 0.089 Uiso 1 1 calc R U . . .
C50 C 1.2686(9) 0.7617(10) 0.6667(6) 0.067(4) Uani 1 1 d . . . . .
H50A H 1.2857 0.8114 0.6752 0.080 Uiso 1 1 calc R U . . .
C51 C 1.1635(9) 0.7569(9) 0.6582(6) 0.057(4) Uani 1 1 d . . . . .
C52 C 0.9841(10) 0.7752(8) 0.6400(5) 0.057(4) Uani 1 1 d . . . . .
C53 C 0.5229(8) 0.8554(6) 0.8315(5) 0.042(3) Uani 1 1 d . . . . .
C54 C 0.5253(9) 0.9144(6) 0.8787(5) 0.044(3) Uani 1 1 d . . . . .
H54A H 0.5662 0.9017 0.9189 0.053 Uiso 1 1 calc R U . . .
C55 C 0.4676(10) 0.9927(7) 0.8673(6) 0.053(3) Uani 1 1 d . . . . .
H55A H 0.4707 1.0340 0.8987 0.064 Uiso 1 1 calc R U . . .
C56 C 0.4050(10) 1.0092(6) 0.8087(6) 0.047(3) Uani 1 1 d . . . . .
C57 C 0.4002(9) 0.9513(7) 0.7639(6) 0.045(3) Uani 1 1 d . . . . .
H57A H 0.3568 0.9641 0.7249 0.054 Uiso 1 1 calc R U . . .
C58 C 0.4590(9) 0.8716(6) 0.7739(5) 0.037(2) Uani 1 1 d . . . . .
H58A H 0.4551 0.8306 0.7425 0.044 Uiso 1 1 calc R U . . .
C59 C 0.3533(12) 1.1476(7) 0.8334(7) 0.061(4) Uani 1 1 d . . . . .
H59A H 0.3075 1.1970 0.8157 0.092 Uiso 1 1 calc R U . . .
H59B H 0.3284 1.1379 0.8829 0.092 Uiso 1 1 calc R U . . .
H59C H 0.4291 1.1527 0.8308 0.092 Uiso 1 1 calc R U . . .
C60 C 1.0565(9) 0.8958(8) 0.6598(6) 0.056(4) Uani 1 1 d . . . . .
C61 C 1.1006(9) 0.9265(9) 0.7168(6) 0.061(4) Uani 1 1 d . . . . .
H61A H 1.1306 0.8919 0.7538 0.073 Uiso 1 1 calc R U . . .
C62 C 1.0993(9) 1.0063(8) 0.7175(6) 0.059(4) Uani 1 1 d . . . . .
H62A H 1.1311 1.0260 0.7548 0.070 Uiso 1 1 calc R U . . .
C63 C 1.0532(10) 1.0598(9) 0.6658(6) 0.066(4) Uani 1 1 d . . . . .
C64 C 1.0079(10) 1.0273(9) 0.6095(6) 0.066(4) Uani 1 1 d . . . . .
H64A H 0.9736 1.0619 0.5739 0.079 Uiso 1 1 calc R U . . .
C65 C 1.0138(9) 0.9495(10) 0.6069(6) 0.066(4) Uani 1 1 d . . . . .
H65A H 0.9878 0.9293 0.5673 0.079 Uiso 1 1 calc R U . . .
C66 C 1.0981(13) 1.1691(10) 0.7175(8) 0.079(5) Uani 1 1 d . . . . .
H66A H 1.0899 1.2268 0.7102 0.118 Uiso 1 1 calc R U . . .
H66B H 1.0628 1.1586 0.7640 0.118 Uiso 1 1 calc R U . . .
H66C H 1.1757 1.1431 0.7154 0.118 Uiso 1 1 calc R U . . .
Cl4 Cl 0.7985(4) 0.1954(3) 0.5236(3) 0.0877(12) Uani 1 1 d . . . . .
Cl6 Cl 0.3955(5) 0.8111(3) 1.0105(3) 0.1058(18) Uani 1 1 d . . . . .
Cl5 Cl 0.8320(5) 0.3541(3) 0.5476(3) 0.1041(16) Uani 1 1 d . . . . .
Cl7 Cl 0.5647(6) 0.6896(4) 1.0593(5) 0.162(3) Uani 1 1 d . . . . .
C67 C 0.8608(11) 0.2557(9) 0.5739(7) 0.061(4) Uani 1 1 d . . . . .
H67A H 0.9407 0.2348 0.5689 0.073 Uiso 1 1 calc R U . . .
H67B H 0.8355 0.2516 0.6247 0.073 Uiso 1 1 calc R U . . .
C68 C 0.4409(15) 0.7067(12) 1.0295(9) 0.094(6) Uani 1 1 d . . . . .
H68A H 0.3892 0.6894 1.0659 0.113 Uiso 1 1 calc R U . . .
H68B H 0.4437 0.6758 0.9859 0.113 Uiso 1 1 calc R U . . .
P P 0.8014(4) 0.3289(2) 0.80598(17) 0.0694(12) Uani 1 1 d . . . . .
F1 F 0.8275(13) 0.2723(6) 0.7416(5) 0.126(5) Uani 1 1 d . . . . .
F2 F 0.8880(13) 0.2727(7) 0.8450(9) 0.162(7) Uani 1 1 d . U . . .
F3 F 0.7869(17) 0.3864(7) 0.8701(6) 0.194(9) Uani 1 1 d . . . . .
F4 F 0.725(3) 0.381(2) 0.7627(16) 0.39(3) Uani 1 1 d . . . . .
F5 F 0.868(3) 0.3812(12) 0.7719(9) 0.317(18) Uani 1 1 d . U . . .
F6 F 0.7244(18) 0.282(2) 0.8394(10) 0.293(16) Uani 1 1 d . . . . .

loop_
_atom_site_aniso_label
_atom_site_aniso_U_11
_atom_site_aniso_U_22
_atom_site_aniso_U_33
_atom_site_aniso_U_23
_atom_site_aniso_U_13
_atom_site_aniso_U_12
Pd1 0.0390(4) 0.0249(4) 0.0230(3) 0.0005(3) 0.0049(3) -0.0011(3)
Pd2 0.0254(4) 0.0696(6) 0.0234(4) 0.0139(3) 0.0051(3) 0.0228(4)
Cl1 0.0681(17) 0.0390(13) 0.0252(11) 0.0078(10) -0.0090(11) -0.0033(12)
Cl2 0.109(3) 0.0553(17) 0.0233(12) -0.0033(11) 0.0080(14) -0.0421(18)
Cl3 0.0517(16) 0.113(3) 0.0209(12) 0.0111(14) 0.0081(11) 0.0499(18)
O1 0.051(4) 0.027(3) 0.043(4) 0.000(3) -0.003(3) 0.004(3)
O2 0.083(7) 0.056(6) 0.071(7) 0.010(5) -0.008(5) 0.018(5)
O3 0.080(6) 0.037(4) 0.052(5) 0.006(4) 0.018(4) 0.012(4)
O4 0.092(8) 0.073(7) 0.053(6) 0.034(5) 0.022(5) 0.040(6)
N1 0.039(4) 0.024(4) 0.025(4) -0.005(3) 0.004(3) 0.002(3)
N2 0.049(5) 0.022(4) 0.028(4) 0.000(3) 0.002(3) -0.004(3)
N3 0.028(4) 0.063(6) 0.022(4) 0.009(4) 0.008(3) 0.016(4)
N4 0.033(5) 0.069(6) 0.015(4) 0.007(4) 0.001(3) 0.024(4)
N5 0.041(5) 0.041(5) 0.030(4) 0.007(4) 0.012(3) -0.002(4)
N6 0.046(5) 0.024(4) 0.023(4) -0.003(3) 0.006(3) -0.010(3)
N7 0.038(5) 0.096(9) 0.025(4) 0.006(5) 0.004(4) 0.041(6)
N8 0.019(4) 0.107(9) 0.027(4) 0.027(5) 0.005(3) 0.016(5)
C1 0.042(5) 0.032(5) 0.020(4) 0.003(4) 0.008(4) 0.007(4)
C2 0.046(6) 0.027(5) 0.028(5) 0.002(4) 0.010(4) -0.013(4)
C3 0.041(6) 0.047(6) 0.035(5) 0.005(4) 0.006(4) -0.007(5)
C4 0.054(7) 0.044(6) 0.033(5) -0.007(4) 0.007(5) -0.017(5)
C5 0.063(7) 0.028(5) 0.031(5) -0.005(4) 0.013(5) -0.014(5)
C6 0.055(6) 0.028(5) 0.035(5) -0.001(4) 0.015(5) -0.005(4)
C7 0.051(6) 0.030(5) 0.026(5) 0.002(4) 0.007(4) -0.012(4)
C8 0.043(6) 0.032(5) 0.037(5) 0.008(4) 0.011(4) 0.008(4)
C9 0.057(7) 0.029(5) 0.038(6) 0.007(4) 0.014(5) 0.002(5)
C10 0.065(8) 0.034(6) 0.044(6) 0.015(5) 0.001(5) 0.011(5)
C11 0.032(5) 0.068(8) 0.039(6) 0.014(5) 0.015(4) 0.021(5)
C12 0.042(6) 0.061(7) 0.024(5) 0.016(5) 0.005(4) 0.017(5)
C13 0.029(5) 0.069(8) 0.021(5) 0.014(5) 0.009(4) 0.025(5)
C14 0.037(6) 0.070(8) 0.030(5) 0.019(5) 0.011(4) 0.025(5)
C15 0.025(5) 0.079(9) 0.036(6) 0.023(6) 0.004(4) 0.028(5)
C16 0.033(6) 0.079(9) 0.040(6) 0.014(6) 0.003(5) 0.020(6)
C17 0.036(6) 0.078(8) 0.025(5) 0.015(5) 0.006(4) 0.019(5)
C18 0.036(6) 0.073(8) 0.020(5) 0.015(5) 0.011(4) 0.020(5)
C19 0.032(5) 0.068(7) 0.020(4) 0.012(5) 0.007(4) 0.018(5)
C20 0.041(5) 0.026(4) 0.021(4) 0.001(3) 0.001(4) 0.000(4)
C21 0.051(6) 0.036(5) 0.020(4) -0.003(4) -0.003(4) 0.008(4)
C22 0.042(5) 0.032(5) 0.025(4) -0.013(4) -0.002(4) -0.001(4)
C23 0.041(5) 0.025(4) 0.031(5) 0.001(4) 0.008(4) 0.005(4)
C24 0.052(6) 0.039(5) 0.025(5) 0.007(4) -0.003(4) 0.000(5)
C25 0.049(6) 0.028(5) 0.024(4) -0.003(4) 0.000(4) -0.004(4)
C26 0.044(6) 0.033(5) 0.062(7) 0.018(5) 0.001(5) -0.001(5)
C27 0.033(5) 0.067(8) 0.034(5) 0.026(5) 0.009(4) 0.013(5)
C28 0.073(8) 0.055(7) 0.026(5) 0.008(5) 0.010(5) 0.018(6)
C29 0.088(11) 0.064(9) 0.067(9) 0.024(7) 0.028(8) 0.003(8)
C30 0.064(9) 0.072(10) 0.057(8) 0.028(7) 0.024(7) 0.020(7)
C31 0.039(7) 0.080(10) 0.093(12) 0.060(9) 0.021(7) 0.022(7)
C32 0.038(6) 0.085(9) 0.035(6) 0.020(6) 0.012(5) 0.025(6)
C33 0.038(9) 0.044(9) 0.133(19) 0.012(11) 0.055(11) -0.005(8)
C33' 0.038(9) 0.044(9) 0.133(19) 0.012(11) 0.055(11) -0.005(8)
C34 0.053(6) 0.024(4) 0.022(4) 0.001(3) 0.006(4) -0.003(4)
C35 0.045(6) 0.033(5) 0.030(5) -0.003(4) 0.010(4) -0.007(4)
C36 0.039(6) 0.045(6) 0.044(6) 0.005(5) 0.008(5) -0.003(5)
C37 0.046(6) 0.053(7) 0.051(7) 0.003(5) 0.010(5) -0.011(5)
C38 0.077(8) 0.044(6) 0.029(5) 0.000(4) 0.003(5) -0.037(6)
C39 0.063(7) 0.029(5) 0.051(7) 0.003(5) 0.000(5) -0.003(5)
C40 0.048(6) 0.036(5) 0.021(4) -0.005(4) 0.002(4) -0.004(4)
C41 0.064(7) 0.025(5) 0.028(5) 0.001(4) -0.005(4) -0.002(4)
C42 0.058(7) 0.029(5) 0.044(6) 0.001(4) 0.000(5) 0.009(5)
C43 0.050(6) 0.038(6) 0.034(5) 0.004(4) -0.005(5) 0.015(5)
C44 0.061(8) 0.073(9) 0.042(6) -0.009(6) -0.007(6) 0.040(7)
C45 0.045(7) 0.095(11) 0.035(6) 0.000(6) -0.001(5) 0.035(7)
C46 0.031(6) 0.114(12) 0.026(5) 0.017(6) 0.004(4) 0.038(7)
C47 0.055(8) 0.104(11) 0.037(6) -0.003(7) -0.005(5) 0.047(8)
C48 0.055(8) 0.128(15) 0.043(7) -0.011(8) -0.015(6) 0.066(10)
C49 0.035(6) 0.118(14) 0.042(7) 0.008(8) 0.006(5) 0.035(8)
C50 0.033(6) 0.106(11) 0.037(6) 0.022(7) 0.009(5) 0.026(6)
C51 0.040(6) 0.080(9) 0.026(5) 0.018(6) 0.009(4) 0.029(6)
C52 0.044(6) 0.074(8) 0.026(5) 0.018(5) 0.009(4) 0.037(6)
C53 0.038(5) 0.044(6) 0.030(5) 0.008(4) 0.017(4) 0.008(4)
C54 0.049(6) 0.042(6) 0.028(5) 0.004(4) 0.018(4) 0.007(5)
C55 0.061(7) 0.039(6) 0.047(7) 0.003(5) 0.022(6) 0.005(5)
C56 0.053(6) 0.028(5) 0.047(6) 0.006(4) 0.020(5) 0.009(5)
C57 0.051(6) 0.042(6) 0.033(5) 0.008(4) 0.015(5) 0.002(5)
C58 0.051(6) 0.024(4) 0.026(5) -0.005(4) 0.014(4) 0.003(4)
C59 0.089(10) 0.031(6) 0.050(7) -0.005(5) 0.001(7) 0.014(6)
C60 0.032(5) 0.082(9) 0.030(5) 0.028(6) 0.013(4) 0.024(6)
C61 0.033(6) 0.095(10) 0.031(6) 0.028(6) 0.013(4) 0.022(6)
C62 0.042(6) 0.074(9) 0.037(6) 0.014(6) 0.015(5) 0.026(6)
C63 0.050(7) 0.081(10) 0.037(6) 0.017(6) 0.020(5) 0.031(7)
C64 0.048(7) 0.079(9) 0.040(7) 0.033(6) 0.020(5) 0.037(6)
C65 0.029(5) 0.108(12) 0.034(6) 0.032(7) 0.010(4) 0.029(6)
C66 0.082(11) 0.073(10) 0.057(9) 0.019(7) 0.005(8) 0.023(8)
Cl4 0.080(3) 0.086(3) 0.099(3) -0.007(2) -0.031(2) -0.014(2)
Cl6 0.133(4) 0.073(3) 0.085(3) 0.018(2) 0.034(3) 0.013(3)
Cl5 0.136(4) 0.058(2) 0.106(4) 0.012(2) 0.001(3) -0.002(3)
Cl7 0.107(5) 0.121(5) 0.239(9) -0.059(5) -0.040(5) 0.031(4)
C67 0.049(7) 0.082(10) 0.040(6) 0.008(6) 0.000(5) 0.006(6)
C68 0.095(13) 0.124(16) 0.060(10) 0.017(10) 0.014(9) -0.029(12)
P 0.105(3) 0.0515(19) 0.0333(16) -0.0075(14) -0.0071(17) 0.0222(19)
F1 0.247(15) 0.082(7) 0.058(6) -0.033(5) 0.014(7) -0.061(8)
F2 0.194(14) 0.077(7) 0.202(14) -0.037(7) -0.121(12) 0.047(8)
F3 0.37(2) 0.086(8) 0.056(6) -0.023(5) -0.051(10) 0.101(11)
F4 0.50(5) 0.33(4) 0.24(3) -0.05(2) -0.25(3) 0.23(4)
F5 0.73(5) 0.169(14) 0.126(13) -0.023(9) 0.10(2) -0.31(3)
F6 0.22(2) 0.56(5) 0.143(15) -0.05(2) 0.119(15) -0.22(3)

loop_
_atom_type_symbol
_atom_type_description
_atom_type_scat_dispersion_real
_atom_type_scat_dispersion_imag
_atom_type_scat_source
C C 0.0033 0.0016 'International Tables Vol C Tables 4.2.6.8 and 6.1.1.4'
H H 0.0000 0.0000 'International Tables Vol C Tables 4.2.6.8 and 6.1.1.4'
N N 0.0061 0.0033 'International Tables Vol C Tables 4.2.6.8 and 6.1.1.4'
O O 0.0106 0.0060 'International Tables Vol C Tables 4.2.6.8 and 6.1.1.4'
F F 0.0171 0.0103 'International Tables Vol C Tables 4.2.6.8 and 6.1.1.4'
P P 0.1023 0.0942 'International Tables Vol C Tables 4.2.6.8 and 6.1.1.4'
Cl Cl 0.1484 0.1585 'International Tables Vol C Tables 4.2.6.8 and 6.1.1.4'
Pd Pd -0.9988 1.0072 'International Tables Vol C Tables 4.2.6.8 and 6.1.1.4'

loop_
_geom_angle_atom_site_label_1
_geom_angle_atom_site_label_2
_geom_angle_atom_site_label_3
_geom_angle
_geom_angle_site_symmetry_3
C1 Pd1 C34 177.1(4) .
C1 Pd1 Cl2 89.7(3) .
C34 Pd1 Cl2 87.7(3) .
C1 Pd1 Cl1 88.7(3) .
C34 Pd1 Cl1 94.1(3) .
Cl2 Pd1 Cl1 171.67(12) .
C19 Pd2 C52 178.2(4) .
C19 Pd2 Cl3 90.3(3) .
C52 Pd2 Cl3 88.0(3) .
C19 Pd2 Cl1 87.2(3) .
C52 Pd2 Cl1 94.5(3) .
Cl3 Pd2 Cl1 173.16(13) .
Pd1 Cl1 Pd2 146.70(13) .
C23 O1 C26 118.1(8) .
C30 O2 C33 112.6(16) .
C30 O2 C33' 122.1(16) .
C56 O3 C59 118.7(11) .
C63 O4 C66 117.2(11) .
C2 N1 C1 110.1(8) .
C2 N1 C20 128.3(8) .
C1 N1 C20 121.2(8) .
C1 N2 C7 112.5(8) .
C1 N2 C8 123.4(9) .
C7 N2 C8 123.9(8) .
C13 N3 C12 124.9(9) .
C13 N3 C19 108.4(11) .
C12 N3 C19 126.5(9) .
C19 N4 C27 125.8(9) .
C19 N4 C18 108.8(11) .
C27 N4 C18 125.1(11) .
C34 N5 C35 108.8(8) .
C34 N5 C53 124.5(9) .
C35 N5 C53 126.7(9) .
C34 N6 C40 109.9(9) .
C34 N6 C41 125.3(9) .
C40 N6 C41 124.7(8) .
C52 N7 C46 107.8(14) .
C52 N7 C45 125.6(11) .
C46 N7 C45 126.7(12) .
C52 N8 C51 111.5(13) .
C52 N8 C60 125.4(9) .
C51 N8 C60 123.0(12) .
N1 C1 N2 103.9(9) .
N1 C1 Pd1 126.6(7) .
N2 C1 Pd1 129.3(7) .
N1 C2 C7 109.5(9) .
N1 C2 C3 131.0(9) .
C7 C2 C3 119.5(9) .
C4 C3 C2 115.6(10) .
C5 C4 C3 122.9(11) .
C4 C5 C6 121.5(10) .
C7 C6 C5 115.8(10) .
C6 C7 C2 124.4(11) .
C6 C7 N2 131.5(10) .
C2 C7 N2 104.0(8) .
N2 C8 C9 112.0(8) .
C8 C9 C10 111.3(9) .
C9 C10 C11 114.5(9) .
C12 C11 C10 112.6(10) .
N3 C12 C11 111.3(10) .
N3 C13 C14 131.7(14) .
N3 C13 C18 107.3(9) .
C14 C13 C18 121.0(12) .
C13 C14 C15 115.4(13) .
C16 C15 C14 122.7(10) .
C15 C16 C17 122.2(13) .
C18 C17 C16 115.1(14) .
C17 C18 N4 129.8(13) .
C17 C18 C13 123.6(10) .
N4 C18 C13 106.5(11) .
N4 C19 N3 109.0(9) .
N4 C19 Pd2 124.0(8) .
N3 C19 Pd2 126.9(10) .
C21 C20 N1 120.6(8) .
C21 C20 C25 120.6(8) .
N1 C20 C25 118.7(8) .
C20 C21 C22 119.7(9) .
C23 C22 C21 119.9(8) .
O1 C23 C22 116.8(9) .
O1 C23 C24 122.8(9) .
C22 C23 C24 120.4(8) .
C25 C24 C23 118.7(9) .
C24 C25 C20 120.7(9) .
C32 C27 N4 120.7(12) .
C32 C27 C28 118.8(13) .
N4 C27 C28 120.4(9) .
C29 C28 C27 119.9(12) .
C28 C29 C30 121.7(17) .
C31 C30 O2 119.0(12) .
C31 C30 C29 118.8(16) .
O2 C30 C29 122.2(17) .
C30 C31 C32 121.1(12) .
C27 C32 C31 119.6(14) .
O2 C33' C33' 143(2) 2_666
N6 C34 N5 107.6(9) .
N6 C34 Pd1 124.6(8) .
N5 C34 Pd1 127.8(7) .
C40 C35 N5 106.2(9) .
C40 C35 C36 122.8(10) .
N5 C35 C36 131.0(10) .
C35 C36 C37 115.3(10) .
C36 C37 C38 121.8(11) .
C39 C38 C37 122.3(10) .
C38 C39 C40 116.0(11) .
C35 C40 N6 107.6(9) .
C35 C40 C39 121.6(11) .
N6 C40 C39 130.7(10) .
N6 C41 C42 112.6(8) .
C41 C42 C43 112.8(8) .
C42 C43 C44 113.2(9) .
C43 C44 C45 110.9(11) .
N7 C45 C44 113.5(11) .
N7 C46 C47 128.4(18) .
N7 C46 C51 108.4(11) .
C47 C46 C51 123.1(14) .
C48 C47 C46 113.3(17) .
C47 C48 C49 123.7(13) .
C50 C49 C48 121.6(15) .
C49 C50 C51 117.7(17) .
N8 C51 C50 134.6(16) .
N8 C51 C46 104.5(12) .
C50 C51 C46 120.7(12) .
N8 C52 N7 107.8(10) .
N8 C52 Pd2 125.4(9) .
N7 C52 Pd2 126.7(12) .
C58 C53 N5 118.3(10) .
C58 C53 C54 121.1(9) .
N5 C53 C54 120.5(10) .
C55 C54 C53 120.1(11) .
C54 C55 C56 118.7(12) .
O3 C56 C57 115.7(11) .
O3 C56 C55 123.1(11) .
C57 C56 C55 121.2(10) .
C56 C57 C58 121.1(11) .
C53 C58 C57 117.7(10) .
C65 C60 N8 122.1(13) .
C65 C60 C61 117.8(14) .
N8 C60 C61 119.9(9) .
C62 C61 C60 119.2(11) .
C61 C62 C63 122.5(14) .
O4 C63 C62 125.3(15) .
O4 C63 C64 117.7(11) .
C62 C63 C64 117.0(14) .
C65 C64 C63 120.5(11) .
C64 C65 C60 122.8(15) .
Cl4 C67 Cl5 112.8(7) .
Cl7 C68 Cl6 109.4(12) .
F6 P F4 97(2) .
F6 P F2 86.4(14) .
F4 P F2 174.7(18) .
F6 P F3 94.1(12) .
F4 P F3 96.8(12) .
F2 P F3 87.1(7) .
F6 P F1 90.3(11) .
F4 P F1 86.0(12) .
F2 P F1 89.8(8) .
F3 P F1 174.5(11) .
F6 P F5 174.4(19) .
F4 P F5 78(2) .
F2 P F5 98.9(17) .
F3 P F5 84.3(10) .
F1 P F5 91.6(8) .
P F2 F5 39.7(10) .
P F5 F2 41.4(8) .

loop_
_geom_bond_atom_site_label_1
_geom_bond_atom_site_label_2
_geom_bond_distance
_geom_bond_site_symmetry_2
Pd1 C1 2.000(11) .
Pd1 C34 2.031(11) .
Pd1 Cl2 2.286(3) .
Pd1 Cl1 2.315(2) .
Pd2 C19 2.039(10) .
Pd2 C52 2.036(10) .
Pd2 Cl3 2.277(3) .
Pd2 Cl1 2.318(3) .
O1 C23 1.359(11) .
O1 C26 1.414(13) .
O2 C30 1.368(19) .
O2 C33 1.40(3) .
O2 C33' 1.351(2) .
O3 C56 1.379(12) .
O3 C59 1.377(15) .
O4 C63 1.344(19) .
O4 C66 1.41(2) .
N1 C2 1.382(12) .
N1 C1 1.380(13) .
N1 C20 1.434(11) .
N2 C1 1.395(12) .
N2 C7 1.393(14) .
N2 C8 1.448(13) .
N3 C13 1.416(14) .
N3 C12 1.438(16) .
N3 C19 1.352(15) .
N4 C19 1.354(16) .
N4 C27 1.398(16) .
N4 C18 1.415(12) .
N5 C34 1.358(14) .
N5 C35 1.429(14) .
N5 C53 1.412(13) .
N6 C34 1.359(12) .
N6 C40 1.390(13) .
N6 C41 1.470(13) .
N7 C52 1.328(17) .
N7 C46 1.429(16) .
N7 C45 1.43(2) .
N8 C52 1.384(19) .
N8 C51 1.371(13) .
N8 C60 1.432(19) .
C2 C7 1.386(14) .
C2 C3 1.410(15) .
C3 C4 1.373(15) .
C4 C5 1.384(16) .
C5 C6 1.375(16) .
C6 C7 1.352(14) .
C8 C9 1.547(13) .
C9 C10 1.530(16) .
C10 C11 1.529(19) .
C11 C12 1.524(14) .
C13 C14 1.392(14) .
C13 C18 1.380(19) .
C14 C15 1.425(18) .
C15 C16 1.36(2) .
C16 C17 1.392(16) .
C17 C18 1.405(18) .
C20 C21 1.366(13) .
C20 C25 1.390(13) .
C21 C22 1.386(13) .
C22 C23 1.380(14) .
C23 C24 1.406(14) .
C24 C25 1.365(14) .
C27 C32 1.397(14) .
C27 C28 1.402(19) .
C28 C29 1.39(2) .
C29 C30 1.373(19) .
C30 C31 1.38(2) .
C31 C32 1.41(2) .
C33' C33' 2.38(4) 2_666
C35 C40 1.373(14) .
C35 C36 1.391(16) .
C36 C37 1.405(17) .
C37 C38 1.390(17) .
C38 C39 1.376(17) .
C39 C40 1.408(15) .
C41 C42 1.498(14) .
C42 C43 1.520(15) .
C43 C44 1.534(15) .
C44 C45 1.53(2) .
C46 C47 1.419(18) .
C46 C51 1.40(2) .
C47 C48 1.41(2) .
C48 C49 1.37(3) .
C49 C50 1.383(19) .
C50 C51 1.377(19) .
C53 C58 1.398(15) .
C53 C54 1.382(16) .
C54 C55 1.397(15) .
C55 C56 1.405(18) .
C56 C57 1.344(17) .
C57 C58 1.418(14) .
C60 C65 1.397(14) .
C60 C61 1.43(2) .
C61 C62 1.37(2) .
C62 C63 1.391(16) .
C63 C64 1.44(2) .
C64 C65 1.33(2) .
Cl4 C67 1.782(15) .
Cl6 C68 1.79(2) .
Cl5 C67 1.713(15) .
Cl7 C68 1.67(2) .
P F6 1.483(19) .
P F4 1.450(17) .
P F2 1.515(11) .
P F3 1.562(11) .
P F1 1.550(9) .
P F5 1.463(17) .
F2 F5 2.26(2) .
